data_7214799
loop_
_publ_author_name
'Su, Qing'
'He, Mina'
'Wu, Qiaolin'
'Gao, Wei'
'Xu, Hai'
'Ye, Ling'
'Mu, Ying'

_publ_section_title
;
 The supramolecular assemblies of 7-amino-2,4-dimethylquinolinium salts
 and the effect of a variety of anions on their luminescent properties
;
_journal_issue 21
_journal_name_full CrystEngComm
_journal_page_first 7275
_journal_paper_doi 10.1039/c2ce25883h
_journal_volume 14
_journal_year 2012
_chemical_absolute_configuration unk
_chemical_formula_sum 'C15 H22 N2 O8'
_chemical_formula_weight 358.35
_chemical_name_systematic
;
?
;
_space_group_IT_number 19
_symmetry_cell_setting orthorhombic
_symmetry_space_group_name_Hall 'P 2ac 2ab'
_symmetry_space_group_name_H-M 'P 21 21 21'
_atom_sites_solution_hydrogens geom
_atom_sites_solution_primary direct
_atom_sites_solution_secondary difmap
_audit_creation_method SHELXL-97
_cell_angle_alpha 90.00
_cell_angle_beta 90.00
_cell_angle_gamma 90.00
_cell_formula_units_Z 4
_cell_length_a 7.1192(14)
_cell_length_b 15.328(3)
_cell_length_c 15.729(3)
_cell_measurement_reflns_used 14101
_cell_measurement_temperature 293(2)
_cell_measurement_theta_max 27.48
_cell_measurement_theta_min 3.14
_cell_volume 1716.4(6)
_computing_cell_refinement RAPID-AUTO
_computing_data_collection RAPID-AUTO
_computing_data_reduction RAPID-AUTO
_computing_molecular_graphics SHELXTL-XP
_computing_publication_material SHELXTL
_computing_structure_refinement 'SHELXL-97 (Sheldrick, 1997)'
_computing_structure_solution 'SHELXS-97 (Sheldrick, 1990)'
_diffrn_ambient_temperature 293(2)
_diffrn_detector_area_resol_mean 0
_diffrn_measured_fraction_theta_full 0.996
_diffrn_measured_fraction_theta_max 0.996
_diffrn_measurement_device_type 'Rigaku RAXIS-RAPID'
_diffrn_measurement_method '\w scans'
_diffrn_radiation_monochromator graphite
_diffrn_radiation_source 'fine-focus sealed tube'
_diffrn_radiation_type MoK\a
_diffrn_radiation_wavelength 0.71073
_diffrn_reflns_av_R_equivalents 0.0548
_diffrn_reflns_av_sigmaI/netI 0.0361
_diffrn_reflns_limit_h_max 8
_diffrn_reflns_limit_h_min -9
_diffrn_reflns_limit_k_max 19
_diffrn_reflns_limit_k_min -19
_diffrn_reflns_limit_l_max 19
_diffrn_reflns_limit_l_min -20
_diffrn_reflns_number 16287
_diffrn_reflns_theta_full 27.48
_diffrn_reflns_theta_max 27.48
_diffrn_reflns_theta_min 3.14
_diffrn_standards_decay_% 0
_diffrn_standards_interval_count 0
_diffrn_standards_interval_time 0
_diffrn_standards_number 0
_exptl_absorpt_coefficient_mu 0.113
_exptl_absorpt_correction_T_max 0.9663
_exptl_absorpt_correction_T_min 0.9537
_exptl_absorpt_correction_type multi-scan
_exptl_absorpt_process_details 'ABSCOR (Higashi, 1995)'
_exptl_crystal_colour red
_exptl_crystal_density_diffrn 1.387
_exptl_crystal_density_method 'not measured'
_exptl_crystal_description block
_exptl_crystal_F_000 760
_exptl_crystal_size_max 0.42
_exptl_crystal_size_mid 0.32
_exptl_crystal_size_min 0.31
_refine_diff_density_max 0.253
_refine_diff_density_min -0.192
_refine_diff_density_rms 0.048
_refine_ls_extinction_method none
_refine_ls_goodness_of_fit_ref 1.045
_refine_ls_hydrogen_treatment mixed
_refine_ls_matrix_type full
_refine_ls_number_parameters 254
_refine_ls_number_reflns 2250
_refine_ls_number_restraints 0
_refine_ls_restrained_S_all 1.045
_refine_ls_R_factor_all 0.0550
_refine_ls_R_factor_gt 0.0483
_refine_ls_shift/su_max 0.000
_refine_ls_shift/su_mean 0.000
_refine_ls_structure_factor_coef Fsqd
_refine_ls_weighting_details 'calc w=1/[\s^2^(Fo^2^)+(0.0946P)^2^+0.0678P] where P=(Fo^2^+2Fc^2^)/3'
_refine_ls_weighting_scheme calc
_refine_ls_wR_factor_gt 0.1351
_refine_ls_wR_factor_ref 0.1391
_reflns_number_gt 1860
_reflns_number_total 2250
_reflns_threshold_expression >2sigma(I)
_cod_data_source_file c2ce25883h.txt
_cod_data_source_block 5
_cod_depositor_comments
;
The following automatic conversions were performed:

'_symmetry_cell_setting' value 'Orthorhombic' changed to
'orthorhombic' according to
/usr/data/users/saulius/automatic-downloads/retrospective/RSC/lib/dictionaries/cif_core.dic
dictionary named 'cif_core.dic' version 2.4.2 from 2011-04-26.

Automatic conversion script
Id: cif_fix_values 2281 2013-09-26 08:29:07Z andrius 
;
_cod_original_sg_symbol_H-M 'P2(1)2(1)2(1) '
_cod_database_code 7214799

loop_
_symmetry_equiv_pos_as_xyz
'x, y, z'
'-x+1/2, -y, z+1/2'
'-x, y+1/2, -z+1/2'
'x+1/2, -y+1/2, -z'

loop_
_atom_site_label
_atom_site_type_symbol
_atom_site_fract_x
_atom_site_fract_y
_atom_site_fract_z
_atom_site_U_iso_or_equiv
_atom_site_adp_type
_atom_site_occupancy
_atom_site_symmetry_multiplicity
_atom_site_calc_flag
_atom_site_refinement_flags
O1 O 0.8505(2) 0.14113(17) 0.22919(14) 0.0519(6) Uani 1 1 d .
O2 O 0.8427(2) 0.15074(14) 0.08789(13) 0.0424(5) Uani 1 1 d .
O3 O 0.4807(3) 0.14636(15) 0.24194(13) 0.0463(5) Uani 1 1 d .
H3 H 0.3898 0.1136 0.2448 0.069 Uiso 1 1 calc R
O4 O 0.5447(3) 0.30162(13) 0.1441(2) 0.0598(7) Uani 1 1 d .
H4 H 0.4558 0.3348 0.1514 0.090 Uiso 1 1 calc R
O5 O 0.1872(2) 0.15456(12) 0.07986(13) 0.0399(4) Uani 1 1 d .
O6 O 0.1848(3) 0.28952(14) 0.13186(19) 0.0577(6) Uani 1 1 d .
O7 O 0.1741(3) 0.0379(2) 0.2585(2) 0.0659(7) Uani 1 1 d .
O8 O 0.8712(3) 0.40117(17) 0.1309(3) 0.0860(10) Uani 1 1 d .
N1 N 0.2994(4) 0.65171(15) 0.10067(16) 0.0395(5) Uani 1 1 d .
N2 N 0.2848(6) 0.9642(2) 0.0932(3) 0.0793(11) Uani 1 1 d .
C1 C 0.3060(4) 0.57464(19) 0.0635(2) 0.0500(7) Uani 1 1 d .
C2 C 0.3034(5) 0.5696(2) -0.0245(2) 0.0579(9) Uani 1 1 d .
H2 H 0.3048 0.5152 -0.0507 0.069 Uiso 1 1 calc R
C3 C 0.2988(4) 0.6426(3) -0.0727(2) 0.0559(8) Uani 1 1 d .
C4 C 0.2974(4) 0.7255(2) -0.03333(17) 0.0431(6) Uani 1 1 d .
C5 C 0.2956(3) 0.72846(17) 0.05702(17) 0.0357(5) Uani 1 1 d .
C6 C 0.2960(5) 0.8055(3) -0.0768(2) 0.0585(8) Uani 1 1 d .
H6 H 0.2970 0.8060 -0.1359 0.070 Uiso 1 1 calc R
C7 C 0.2933(5) 0.8806(2) -0.0347(3) 0.0595(9) Uani 1 1 d .
H7 H 0.2945 0.9323 -0.0655 0.071 Uiso 1 1 calc R
C8 C 0.2886(4) 0.88505(18) 0.0550(3) 0.0544(8) Uani 1 1 d .
C9 C 0.2910(4) 0.80686(19) 0.1015(2) 0.0454(6) Uani 1 1 d .
H9 H 0.2896 0.8075 0.1606 0.054 Uiso 1 1 calc R
C10 C 0.3180(6) 0.4955(2) 0.1190(3) 0.0805(13) Uani 1 1 d .
H10A H 0.3957 0.5080 0.1673 0.121 Uiso 1 1 calc R
H10B H 0.3715 0.4481 0.0873 0.121 Uiso 1 1 calc R
H10C H 0.1944 0.4796 0.1378 0.121 Uiso 1 1 calc R
C11 C 0.2929(8) 0.6358(4) -0.1690(3) 0.0982(18) Uani 1 1 d .
H11A H 0.2453 0.5796 -0.1851 0.147 Uiso 1 1 calc R
H11B H 0.4173 0.6431 -0.1915 0.147 Uiso 1 1 calc R
H11C H 0.2124 0.6805 -0.1914 0.147 Uiso 1 1 calc R
C12 C 0.7677(3) 0.14643(15) 0.16111(17) 0.0319(5) Uani 1 1 d .
C13 C 0.5520(3) 0.14603(16) 0.15826(16) 0.0307(5) Uani 1 1 d .
H13 H 0.5108 0.0922 0.1302 0.037 Uiso 1 1 calc R
C14 C 0.4799(3) 0.22296(16) 0.10732(18) 0.0350(5) Uani 1 1 d .
H14 H 0.5263 0.2187 0.0488 0.042 Uiso 1 1 calc R
C15 C 0.2645(3) 0.22416(16) 0.10657(17) 0.0341(5) Uani 1 1 d .
H100 H 0.272(9) 1.012(5) 0.055(5) 0.12(2) Uiso 1 1 d .
H101 H 0.244(4) 0.9593(19) 0.163(2) 0.036(7) Uiso 1 1 d .
H102 H 0.304(5) 0.650(2) 0.149(2) 0.042(9) Uiso 1 1 d .
H103 H 0.079(8) 0.072(4) 0.259(3) 0.102(18) Uiso 1 1 d .
H104 H 0.118(4) -0.0051(19) 0.2960(18) 0.072(12) Uiso 1 1 d .
H105 H 0.9049 0.3344 0.1250 0.087 Uiso 1 1 d R
H106 H 0.8519 0.3782 0.1850 0.087 Uiso 1 1 d R
H107 H 0.973(9) 0.154(3) 0.097(3) 0.098(16) Uiso 1 1 d .

loop_
_atom_site_aniso_label
_atom_site_aniso_U_11
_atom_site_aniso_U_22
_atom_site_aniso_U_33
_atom_site_aniso_U_23
_atom_site_aniso_U_13
_atom_site_aniso_U_12
O1 0.0245(8) 0.0820(16) 0.0491(11) 0.0039(11) -0.0082(8) 0.0021(9)
O2 0.0204(8) 0.0582(12) 0.0486(11) -0.0098(9) -0.0006(7) -0.0010(8)
O3 0.0295(9) 0.0670(13) 0.0423(10) 0.0040(10) 0.0030(8) -0.0067(9)
O4 0.0310(9) 0.0292(10) 0.119(2) -0.0022(12) -0.0054(12) -0.0048(7)
O5 0.0205(7) 0.0421(10) 0.0570(11) -0.0067(9) -0.0020(7) 0.0022(7)
O6 0.0291(9) 0.0401(11) 0.1039(18) -0.0086(11) 0.0048(11) 0.0076(8)
O7 0.0404(11) 0.0764(17) 0.0808(17) 0.0225(14) 0.0006(12) -0.0016(12)
O8 0.0393(11) 0.0468(13) 0.172(3) -0.0277(16) -0.0025(18) -0.0011(10)
N1 0.0447(12) 0.0355(11) 0.0381(12) 0.0019(10) -0.0027(10) -0.0023(10)
N2 0.072(2) 0.0368(15) 0.130(3) -0.0174(19) -0.002(2) -0.0026(14)
C1 0.0372(14) 0.0400(15) 0.073(2) -0.0093(13) -0.0048(15) -0.0025(12)
C2 0.0480(17) 0.0492(17) 0.076(2) -0.0287(16) -0.0111(17) 0.0047(14)
C3 0.0415(15) 0.075(2) 0.0513(16) -0.0251(16) -0.0047(14) 0.0074(16)
C4 0.0338(13) 0.0545(16) 0.0411(13) 0.0051(12) -0.0032(11) -0.0016(12)
C5 0.0298(12) 0.0336(12) 0.0439(13) 0.0014(10) -0.0015(11) 0.0012(10)
C6 0.0543(18) 0.066(2) 0.0552(18) 0.0173(16) -0.0016(16) 0.0043(16)
C7 0.0470(17) 0.0543(19) 0.077(2) 0.0218(17) -0.0027(17) 0.0018(14)
C8 0.0362(14) 0.0297(13) 0.097(3) -0.0066(15) -0.0026(17) -0.0017(11)
C9 0.0413(14) 0.0401(14) 0.0546(16) -0.0058(12) -0.0020(14) -0.0030(12)
C10 0.081(3) 0.0326(16) 0.128(4) 0.0138(19) -0.005(3) -0.0057(17)
C11 0.092(3) 0.148(5) 0.055(2) -0.040(3) -0.017(2) 0.023(3)
C12 0.0226(10) 0.0263(11) 0.0467(13) -0.0046(10) -0.0018(9) -0.0013(8)
C13 0.0229(10) 0.0291(11) 0.0401(12) -0.0024(10) 0.0008(9) -0.0014(8)
C14 0.0204(10) 0.0327(12) 0.0519(14) 0.0040(11) 0.0050(10) -0.0017(9)
C15 0.0222(10) 0.0340(12) 0.0459(13) 0.0062(10) 0.0012(9) 0.0021(9)

loop_
_atom_type_symbol
_atom_type_description
_atom_type_scat_dispersion_real
_atom_type_scat_dispersion_imag
_atom_type_scat_source
C C 0.0033 0.0016 'International Tables Vol C Tables 4.2.6.8 and 6.1.1.4'
H H 0.0000 0.0000 'International Tables Vol C Tables 4.2.6.8 and 6.1.1.4'
N N 0.0061 0.0033 'International Tables Vol C Tables 4.2.6.8 and 6.1.1.4'
O O 0.0106 0.0060 'International Tables Vol C Tables 4.2.6.8 and 6.1.1.4'

loop_
_geom_angle_atom_site_label_1
_geom_angle_atom_site_label_2
_geom_angle_atom_site_label_3
_geom_angle
C12 O2 H107 106(3)
C13 O3 H3 109.5
C14 O4 H4 109.5
H103 O7 H104 95(4)
H105 O8 H106 75.4
C1 N1 C5 123.4(3)
C1 N1 H102 114(3)
C5 N1 H102 122(3)
C8 N2 H100 114(4)
C8 N2 H101 111.9(15)
H100 N2 H101 130(5)
N1 C1 C2 119.5(3)
N1 C1 C10 118.0(3)
C2 C1 C10 122.5(3)
C3 C2 C1 121.0(3)
C3 C2 H2 119.5
C1 C2 H2 119.5
C2 C3 C4 119.9(3)
C2 C3 C11 120.2(4)
C4 C3 C11 119.9(4)
C6 C4 C3 124.8(3)
C6 C4 C5 117.3(3)
C3 C4 C5 117.8(3)
N1 C5 C9 119.5(2)
N1 C5 C4 118.4(3)
C9 C5 C4 122.1(3)
C7 C6 C4 120.9(3)
C7 C6 H6 119.5
C4 C6 H6 119.5
C6 C7 C8 122.8(3)
C6 C7 H7 118.6
C8 C7 H7 118.6
N2 C8 C9 122.3(4)
N2 C8 C7 119.1(4)
C9 C8 C7 118.6(3)
C5 C9 C8 118.4(3)
C5 C9 H9 120.8
C8 C9 H9 120.8
C1 C10 H10A 109.5
C1 C10 H10B 109.5
H10A C10 H10B 109.5
C1 C10 H10C 109.5
H10A C10 H10C 109.5
H10B C10 H10C 109.5
C3 C11 H11A 109.5
C3 C11 H11B 109.5
H11A C11 H11B 109.5
C3 C11 H11C 109.5
H11A C11 H11C 109.5
H11B C11 H11C 109.5
O1 C12 O2 126.4(2)
O1 C12 C13 120.4(2)
O2 C12 C13 113.2(2)
O3 C13 C14 111.6(2)
O3 C13 C12 109.4(2)
C14 C13 C12 110.5(2)
O3 C13 H13 108.4
C14 C13 H13 108.4
C12 C13 H13 108.4
O4 C14 C13 109.7(2)
O4 C14 C15 108.6(2)
C13 C14 C15 110.6(2)
O4 C14 H14 109.3
C13 C14 H14 109.3
C15 C14 H14 109.3
O6 C15 O5 126.6(2)
O6 C15 C14 118.2(2)
O5 C15 C14 115.2(2)

loop_
_geom_bond_atom_site_label_1
_geom_bond_atom_site_label_2
_geom_bond_distance
O1 C12 1.225(3)
O2 C12 1.271(3)
O2 H107 0.94(6)
O3 C13 1.411(3)
O3 H3 0.8200
O4 C14 1.415(3)
O4 H4 0.8200
O5 C15 1.272(3)
O6 C15 1.218(3)
O7 H103 0.86(6)
O7 H104 0.97(3)
O8 H105 1.0547
O8 H106 0.9299
N1 C1 1.319(4)
N1 C5 1.362(4)
N1 H102 0.76(4)
N2 C8 1.355(4)
N2 H100 0.95(7)
N2 H101 1.15(3)
C1 C2 1.386(5)
C1 C10 1.497(5)
C2 C3 1.353(5)
C2 H2 0.9300
C3 C4 1.414(5)
C3 C11 1.519(5)
C4 C6 1.404(5)
C4 C5 1.422(4)
C5 C9 1.391(4)
C6 C7 1.327(5)
C6 H6 0.9300
C7 C8 1.413(6)
C7 H7 0.9300
C8 C9 1.404(5)
C9 H9 0.9300
C10 H10A 0.9600
C10 H10B 0.9600
C10 H10C 0.9600
C11 H11A 0.9600
C11 H11B 0.9600
C11 H11C 0.9600
C12 C13 1.537(3)
C13 C14 1.515(3)
C13 H13 0.9800
C14 C15 1.534(3)
C14 H14 0.9800

loop_
_geom_hbond_atom_site_label_D
_geom_hbond_atom_site_label_H
_geom_hbond_atom_site_label_A
_geom_hbond_distance_DH
_geom_hbond_distance_HA
_geom_hbond_distance_DA
_geom_hbond_angle_DHA
_geom_hbond_site_symmetry_A
C10 H10B O4 0.96 2.71 3.405(4) 129.5 .
C10 H10B O6 0.96 2.86 3.303(4) 109.4 .
O2 H107 O5 0.94(6) 1.55(6) 2.457(2) 161(5) 1_655
O2 H107 O6 0.94(6) 2.63(5) 3.307(3) 130(4) 1_655
C7 H7 O8 0.93 2.81 3.714(5) 165.8 4_465
C11 H11C O6 0.96 2.91 3.338(6) 108.2 2_564
O8 H106 O4 0.93 2.56 2.788(3) 94.0 .
O7 H104 O8 0.97(3) 1.84(3) 2.743(4) 153(3) 3_645
O7 H103 O1 0.86(6) 2.00(6) 2.832(3) 165(5) 1_455
N1 H102 O3 0.76(4) 2.31(4) 2.930(3) 140(3) 3_655
N1 H102 O1 0.76(4) 2.22(4) 2.886(3) 148(4) 3_655
N2 H101 O7 1.15(3) 1.98(3) 2.943(6) 139(2) 1_565
N2 H100 O5 0.95(7) 2.31(7) 3.006(4) 130(6) 1_565
O4 H4 O6 0.82 2.07 2.576(3) 119.4 .
O3 H3 O7 0.82 1.94 2.756(3) 176.7 .
C2 H2 O2 0.93 2.62 3.533(4) 165.6 4_455
C10 H10C O8 0.96 2.60 3.499(5) 156.3 1_455
C13 H13 N2 0.98 2.60 3.526(4) 156.9 1_545
